data_1553943
loop_
_publ_author_name
'Marin, L.'
'Guillot, R.'
'Gandon, V.'
'Schulz, E.'
'Leb&#x0153;uf, D.'

_publ_section_title
;
 A diversity-oriented synthesis of cyclopenta[b]pyrroles and related
 compounds through a calcium(ii)/copper(ii) catalytic sequence
;
_journal_issue 4
_journal_name_full 'Organic Chemistry Frontiers'
_journal_page_first 640
_journal_paper_doi 10.1039/C7QO00948H
_journal_volume 5
_journal_year 2018
_chemical_formula_moiety ' 2(C41 H27 N O), C Cl2 '
_chemical_formula_sum 'C83 H54 Cl2 N2 O2'
_chemical_formula_weight 1182.18
_space_group_crystal_system triclinic
_space_group_IT_number 2
_space_group_name_Hall '-P 1'
_space_group_name_H-M_alt 'P -1'
_atom_sites_solution_hydrogens geom
_audit_creation_method SHELXL-2016/6
_audit_update_record
;
2017-06-13 deposited with the CCDC.
2017-11-14 downloaded from the CCDC.
;
_cell_angle_alpha 105.2660(10)
_cell_angle_beta 103.770(2)
_cell_angle_gamma 93.623(2)
_cell_formula_units_Z 1
_cell_length_a 9.6948(2)
_cell_length_b 10.6078(3)
_cell_length_c 14.8224(4)
_cell_measurement_reflns_used 6643
_cell_measurement_temperature 100(1)
_cell_measurement_theta_max 30.52
_cell_measurement_theta_min 2.76
_cell_volume 1415.35(7)
_computing_structure_refinement 'SHELXL-2016/6 (Sheldrick, 2016)'
_computing_structure_solution 'SHELXT 2014/5 (Sheldrick, 2014)'
_diffrn_ambient_temperature 100(1)
_diffrn_measured_fraction_theta_full 0.999
_diffrn_measured_fraction_theta_max 0.999
_diffrn_measurement_device_type 'Bruker APEX-II CCD'
_diffrn_measurement_method '\f and \w scans'
_diffrn_radiation_type MoK\a
_diffrn_radiation_wavelength 0.71073
_diffrn_reflns_av_R_equivalents 0.0373
_diffrn_reflns_av_unetI/netI 0.0270
_diffrn_reflns_Laue_measured_fraction_full 0.999
_diffrn_reflns_Laue_measured_fraction_max 0.999
_diffrn_reflns_limit_h_max 11
_diffrn_reflns_limit_h_min -11
_diffrn_reflns_limit_k_max 12
_diffrn_reflns_limit_k_min -10
_diffrn_reflns_limit_l_max 17
_diffrn_reflns_limit_l_min -17
_diffrn_reflns_number 24994
_diffrn_reflns_point_group_measured_fraction_full 0.999
_diffrn_reflns_point_group_measured_fraction_max 0.999
_diffrn_reflns_theta_full 24.997
_diffrn_reflns_theta_max 24.997
_diffrn_reflns_theta_min 1.477
_exptl_absorpt_coefficient_mu 0.173
_exptl_absorpt_correction_T_max 0.9877
_exptl_absorpt_correction_T_min 0.9451
_exptl_absorpt_correction_type multi-scan
_exptl_absorpt_process_details SADABS
_exptl_crystal_colour orange
_exptl_crystal_density_diffrn 1.387
_exptl_crystal_description block
_exptl_crystal_F_000 616
_exptl_crystal_size_max 0.260
_exptl_crystal_size_mid 0.210
_exptl_crystal_size_min 0.090
_refine_diff_density_max 0.834
_refine_diff_density_min -1.694
_refine_diff_density_rms 0.103
_refine_ls_extinction_method none
_refine_ls_goodness_of_fit_ref 1.043
_refine_ls_hydrogen_treatment constr
_refine_ls_matrix_type full
_refine_ls_number_parameters 403
_refine_ls_number_reflns 4993
_refine_ls_number_restraints 0
_refine_ls_restrained_S_all 1.043
_refine_ls_R_factor_all 0.0984
_refine_ls_R_factor_gt 0.0850
_refine_ls_shift/su_max 0.022
_refine_ls_shift/su_mean 0.000
_refine_ls_structure_factor_coef Fsqd
_refine_ls_weighting_details 'w=1/[\s^2^(Fo^2^)+(0.1300P)^2^+4.3219P] where P=(Fo^2^+2Fc^2^)/3'
_refine_ls_weighting_scheme calc
_refine_ls_wR_factor_gt 0.2379
_refine_ls_wR_factor_ref 0.2508
_reflns_Friedel_coverage 0.000
_reflns_number_gt 4092
_reflns_number_total 4993
_reflns_threshold_expression 'I > 2\s(I)'
_cod_data_source_file c7qo00948h2.cif
_cod_data_source_block 18aq
_cod_original_cell_volume 1415.34(6)
_cod_original_formula_sum ' C83 H54 Cl2 N2 O2 '
_cod_database_code 1553943
_shelx_space_group_comment
;
The symmetry employed for this shelxl refinement is uniquely defined
by the following loop, which should always be used as a source of
symmetry information in preference to the above space-group names.
They are only intended as comments.
;
_shelx_estimated_absorpt_t_min 0.956
_shelx_estimated_absorpt_t_max 0.985

loop_
_space_group_symop_operation_xyz
'x, y, z'
'-x, -y, -z'

loop_
_atom_site_label
_atom_site_type_symbol
_atom_site_fract_x
_atom_site_fract_y
_atom_site_fract_z
_atom_site_U_iso_or_equiv
_atom_site_adp_type
_atom_site_occupancy
_atom_site_site_symmetry_order
_atom_site_calc_flag
_atom_site_refinement_flags_posn
_atom_site_refinement_flags_adp
_atom_site_refinement_flags_occupancy
O1 O 0.2288(3) 0.6350(2) 1.00269(18) 0.0250(6) Uani 1 1 d . . .
N1 N 0.2776(3) 0.3384(3) 0.70825(19) 0.0157(6) Uani 1 1 d . . .
C25 C 0.1060(3) 0.3621(3) 0.7926(2) 0.0155(7) Uani 1 1 d . . .
C21 C 0.1639(3) 0.2257(3) 0.3532(2) 0.0170(7) Uani 1 1 d . . .
C26 C 0.2454(3) 0.4147(3) 0.7880(2) 0.0154(7) Uani 1 1 d . . .
C35 C 0.3067(4) 0.5264(3) 0.8629(2) 0.0167(7) Uani 1 1 d . . .
C10 C 0.0821(4) 0.3327(3) 0.3586(3) 0.0190(7) Uani 1 1 d . . .
C7 C 0.3148(3) 0.3377(3) 0.5167(2) 0.0163(7) Uani 1 1 d . . .
C1 C 0.4168(3) 0.3438(3) 0.6922(2) 0.0147(7) Uani 1 1 d . . .
C36 C 0.4412(4) 0.6113(3) 0.8773(2) 0.0168(7) Uani 1 1 d . . .
C20 C 0.2836(4) 0.2295(3) 0.4320(2) 0.0174(7) Uani 1 1 d . . .
C34 C 0.2098(4) 0.5497(3) 0.9265(2) 0.0194(7) Uani 1 1 d . . .
C2 C 0.5337(4) 0.3523(3) 0.7698(2) 0.0172(7) Uani 1 1 d . . .
H2 H 0.518873 0.344824 0.828024 0.021 Uiso 1 1 calc R U .
C8 C 0.2317(4) 0.4402(3) 0.5198(2) 0.0188(7) Uani 1 1 d . . .
H8 H 0.251852 0.510964 0.575655 0.023 Uiso 1 1 calc R U .
C17 C 0.2119(4) 0.0111(3) 0.2605(3) 0.0201(7) Uani 1 1 d . . .
C24 C 0.0541(4) 0.2556(3) 0.7175(3) 0.0203(7) Uani 1 1 d . . .
H24 H -0.033969 0.204919 0.704817 0.024 Uiso 1 1 calc R U .
C4 C 0.6937(4) 0.3784(3) 0.6739(3) 0.0207(7) Uani 1 1 d . . .
H4 H 0.786409 0.392991 0.668110 0.025 Uiso 1 1 calc R U .
C3 C 0.6722(4) 0.3717(3) 0.7613(3) 0.0200(7) Uani 1 1 d . . .
H3 H 0.750060 0.380230 0.814156 0.024 Uiso 1 1 calc R U .
C9 C 0.1197(4) 0.4391(3) 0.4417(3) 0.0206(7) Uani 1 1 d . . .
H9 H 0.068735 0.510879 0.444887 0.025 Uiso 1 1 calc R U .
C22 C 0.1269(4) 0.1157(3) 0.2684(2) 0.0177(7) Uani 1 1 d . . .
C18 C 0.3326(4) 0.0177(3) 0.3401(3) 0.0209(7) Uani 1 1 d . . .
H18 H 0.388984 -0.050206 0.335445 0.025 Uiso 1 1 calc R U .
C41 C 0.4696(4) 0.6491(3) 0.7992(2) 0.0193(7) Uani 1 1 d . . .
H41 H 0.400810 0.624703 0.739894 0.023 Uiso 1 1 calc R U .
C23 C 0.1583(3) 0.2283(3) 0.6553(2) 0.0174(7) Uani 1 1 d . . .
H23 H 0.114467 0.237668 0.591068 0.021 Uiso 1 1 calc R U .
C19 C 0.3665(4) 0.1203(3) 0.4218(2) 0.0191(7) Uani 1 1 d . . .
H19 H 0.444645 0.120588 0.472366 0.023 Uiso 1 1 calc R U .
C5 C 0.5776(4) 0.3635(3) 0.5949(3) 0.0204(7) Uani 1 1 d . . .
H5 H 0.593451 0.365401 0.535736 0.025 Uiso 1 1 calc R U .
C6 C 0.4368(4) 0.3458(3) 0.6021(2) 0.0165(7) Uani 1 1 d . . .
C13 C 0.0061(4) 0.1111(4) 0.1912(3) 0.0218(8) Uani 1 1 d . . .
C11 C -0.0371(4) 0.3272(4) 0.2783(3) 0.0227(8) Uani 1 1 d . . .
H11 H -0.089734 0.397769 0.280849 0.027 Uiso 1 1 calc R U .
C27 C 0.2073(4) 0.0938(3) 0.6443(3) 0.0210(8) Uani 1 1 d . . .
C14 C -0.0292(4) 0.0016(4) 0.1093(3) 0.0261(8) Uani 1 1 d . . .
H14 H -0.110783 -0.004182 0.059520 0.031 Uiso 1 1 calc R U .
C33 C 0.0736(4) 0.4478(3) 0.8803(3) 0.0212(8) Uani 1 1 d . . .
H33A H 0.058265 0.397619 0.923937 0.025 Uiso 1 1 calc R U .
H33B H -0.010392 0.490267 0.862685 0.025 Uiso 1 1 calc R U .
C12 C -0.0745(4) 0.2209(4) 0.1988(3) 0.0248(8) Uani 1 1 d . . .
H12 H -0.153558 0.218971 0.148348 0.030 Uiso 1 1 calc R U .
C37 C 0.5448(4) 0.6518(4) 0.9659(3) 0.0236(8) Uani 1 1 d . . .
H37 H 0.526907 0.630198 1.019370 0.028 Uiso 1 1 calc R U .
C40 C 0.5987(4) 0.7225(4) 0.8088(3) 0.0239(8) Uani 1 1 d . . .
H40 H 0.615721 0.747303 0.756334 0.029 Uiso 1 1 calc R U .
C28 C 0.1809(4) 0.0042(4) 0.5530(3) 0.0252(8) Uani 1 1 d . . .
H28 H 0.135171 0.027748 0.498380 0.030 Uiso 1 1 calc R U .
C15 C 0.0559(4) -0.0980(4) 0.1016(3) 0.0254(8) Uani 1 1 d . . .
H15 H 0.032017 -0.169294 0.045915 0.030 Uiso 1 1 calc R U .
C16 C 0.1759(4) -0.0940(4) 0.1751(3) 0.0235(8) Uani 1 1 d . . .
H16 H 0.233047 -0.161263 0.167878 0.028 Uiso 1 1 calc R U .
C38 C 0.6738(4) 0.7236(4) 0.9751(3) 0.0301(9) Uani 1 1 d . . .
H38 H 0.742450 0.748954 1.034516 0.036 Uiso 1 1 calc R U .
C32 C 0.2779(5) 0.0579(4) 0.7254(3) 0.0304(9) Uani 1 1 d . . .
H32 H 0.296370 0.117525 0.786781 0.037 Uiso 1 1 calc R U .
C39 C 0.7022(4) 0.7585(4) 0.8969(3) 0.0296(9) Uani 1 1 d . . .
H39 H 0.789895 0.805748 0.903426 0.035 Uiso 1 1 calc R U .
C29 C 0.2226(5) -0.1212(4) 0.5430(3) 0.0359(10) Uani 1 1 d . . .
H29 H 0.203473 -0.181605 0.481862 0.043 Uiso 1 1 calc R U .
C31 C 0.3207(5) -0.0663(4) 0.7151(3) 0.0396(11) Uani 1 1 d . . .
H31 H 0.368467 -0.089733 0.769338 0.048 Uiso 1 1 calc R U .
C30 C 0.2919(5) -0.1552(4) 0.6237(4) 0.0396(11) Uani 1 1 d . . .
H30 H 0.319826 -0.238771 0.616801 0.048 Uiso 1 1 calc R U .
Cl1A Cl 0.406(2) -0.0707(18) 0.0287(9) 0.124(4) Uani 0.5 1 d . . P
Cl2A Cl 0.436(2) -0.0552(18) 0.0745(9) 0.124(4) Uani 0.5 1 d . . P
C100 C 0.448(2) -0.0303(18) -0.0301(19) 0.124(4) Uani 0.5 1 d . . P

loop_
_atom_site_aniso_label
_atom_site_aniso_U_11
_atom_site_aniso_U_22
_atom_site_aniso_U_33
_atom_site_aniso_U_23
_atom_site_aniso_U_13
_atom_site_aniso_U_12
O1 0.0275(14) 0.0246(13) 0.0236(14) 0.0026(11) 0.0124(11) 0.0061(11)
N1 0.0155(14) 0.0161(14) 0.0151(14) 0.0036(11) 0.0046(11) 0.0001(11)
C25 0.0145(16) 0.0167(16) 0.0175(16) 0.0075(13) 0.0050(13) 0.0032(13)
C21 0.0160(16) 0.0207(17) 0.0184(17) 0.0103(14) 0.0074(13) 0.0010(13)
C26 0.0152(16) 0.0161(16) 0.0185(16) 0.0094(13) 0.0057(13) 0.0059(13)
C35 0.0175(16) 0.0173(16) 0.0159(16) 0.0061(13) 0.0037(13) 0.0042(13)
C10 0.0171(17) 0.0235(18) 0.0218(17) 0.0120(14) 0.0088(14) 0.0037(14)
C7 0.0159(16) 0.0193(17) 0.0156(16) 0.0065(13) 0.0064(13) 0.0004(13)
C1 0.0139(16) 0.0117(15) 0.0189(16) 0.0043(13) 0.0048(13) 0.0022(12)
C36 0.0178(16) 0.0136(16) 0.0194(17) 0.0044(13) 0.0057(13) 0.0031(13)
C20 0.0164(16) 0.0205(17) 0.0182(17) 0.0088(14) 0.0066(13) 0.0012(13)
C34 0.0188(17) 0.0202(17) 0.0211(18) 0.0086(15) 0.0057(14) 0.0035(14)
C2 0.0208(17) 0.0169(16) 0.0158(16) 0.0054(13) 0.0073(13) 0.0048(13)
C8 0.0226(17) 0.0194(17) 0.0169(16) 0.0059(14) 0.0089(14) 0.0035(14)
C17 0.0227(18) 0.0183(17) 0.0213(17) 0.0084(14) 0.0078(14) -0.0031(14)
C24 0.0151(16) 0.0204(17) 0.0264(18) 0.0071(15) 0.0073(14) 0.0019(13)
C4 0.0127(16) 0.0199(17) 0.0298(19) 0.0061(15) 0.0075(14) 0.0022(13)
C3 0.0156(16) 0.0184(17) 0.0219(17) 0.0031(14) 0.0000(13) 0.0040(13)
C9 0.0212(18) 0.0225(18) 0.0243(18) 0.0106(15) 0.0118(14) 0.0098(14)
C22 0.0161(16) 0.0201(17) 0.0190(17) 0.0083(14) 0.0067(13) -0.0026(13)
C18 0.0225(18) 0.0195(17) 0.0240(18) 0.0080(14) 0.0091(14) 0.0070(14)
C41 0.0211(17) 0.0170(17) 0.0184(17) 0.0047(14) 0.0032(14) 0.0013(13)
C23 0.0155(16) 0.0173(17) 0.0183(16) 0.0034(13) 0.0053(13) -0.0013(13)
C19 0.0181(17) 0.0212(17) 0.0194(17) 0.0079(14) 0.0048(13) 0.0044(14)
C5 0.0212(18) 0.0214(18) 0.0201(17) 0.0054(14) 0.0090(14) 0.0017(14)
C6 0.0178(17) 0.0133(16) 0.0184(17) 0.0045(13) 0.0047(13) 0.0023(13)
C13 0.0202(17) 0.0260(19) 0.0212(18) 0.0112(15) 0.0058(14) -0.0028(14)
C11 0.0173(17) 0.0291(19) 0.0277(19) 0.0163(16) 0.0072(14) 0.0072(14)
C27 0.0177(17) 0.0197(18) 0.0272(19) 0.0064(15) 0.0099(14) -0.0002(14)
C14 0.0245(19) 0.029(2) 0.0207(18) 0.0107(16) -0.0015(15) -0.0080(15)
C33 0.0197(17) 0.0224(18) 0.0232(18) 0.0057(15) 0.0099(14) 0.0019(14)
C12 0.0173(17) 0.032(2) 0.0254(19) 0.0144(16) 0.0006(14) 0.0003(15)
C37 0.0263(19) 0.0269(19) 0.0176(17) 0.0070(15) 0.0059(14) -0.0003(15)
C40 0.0274(19) 0.0217(18) 0.0236(18) 0.0070(15) 0.0092(15) -0.0014(15)
C28 0.0212(18) 0.0214(18) 0.031(2) 0.0028(15) 0.0096(15) -0.0016(14)
C15 0.031(2) 0.0197(18) 0.0221(18) 0.0046(15) 0.0057(15) -0.0086(15)
C16 0.030(2) 0.0177(17) 0.0222(18) 0.0060(14) 0.0067(15) -0.0018(15)
C38 0.0235(19) 0.036(2) 0.0229(19) 0.0059(17) -0.0019(15) -0.0072(16)
C32 0.042(2) 0.025(2) 0.032(2) 0.0126(17) 0.0180(18) 0.0096(17)
C39 0.0245(19) 0.030(2) 0.031(2) 0.0074(17) 0.0051(16) -0.0099(16)
C29 0.035(2) 0.022(2) 0.048(3) -0.0032(18) 0.022(2) -0.0006(17)
C31 0.055(3) 0.034(2) 0.048(3) 0.025(2) 0.029(2) 0.019(2)
C30 0.047(3) 0.021(2) 0.066(3) 0.016(2) 0.036(2) 0.0088(18)
Cl1A 0.139(7) 0.078(4) 0.197(11) 0.053(7) 0.104(9) 0.030(4)
Cl2A 0.139(7) 0.078(4) 0.197(11) 0.053(7) 0.104(9) 0.030(4)
C100 0.139(7) 0.078(4) 0.197(11) 0.053(7) 0.104(9) 0.030(4)

loop_
_atom_type_symbol
_atom_type_description
_atom_type_scat_dispersion_real
_atom_type_scat_dispersion_imag
_atom_type_scat_source
C C 0.0033 0.0016 'International Tables Vol C Tables 4.2.6.8 and 6.1.1.4'
H H 0.0000 0.0000 'International Tables Vol C Tables 4.2.6.8 and 6.1.1.4'
N N 0.0061 0.0033 'International Tables Vol C Tables 4.2.6.8 and 6.1.1.4'
O O 0.0106 0.0060 'International Tables Vol C Tables 4.2.6.8 and 6.1.1.4'
Cl Cl 0.1484 0.1585 'International Tables Vol C Tables 4.2.6.8 and 6.1.1.4'

loop_
_geom_angle_atom_site_label_1
_geom_angle_atom_site_label_2
_geom_angle_atom_site_label_3
_geom_angle
_geom_angle_site_symmetry_1
_geom_angle_site_symmetry_3
C26 N1 C1 124.1(3) . .
C26 N1 C23 109.5(3) . .
C1 N1 C23 124.7(3) . .
C24 C25 C26 108.9(3) . .
C24 C25 C33 143.1(3) . .
C26 C25 C33 108.0(3) . .
C10 C21 C22 119.7(3) . .
C10 C21 C20 120.0(3) . .
C22 C21 C20 120.3(3) . .
N1 C26 C35 137.9(3) . .
N1 C26 C25 109.3(3) . .
C35 C26 C25 112.9(3) . .
C26 C35 C34 107.0(3) . .
C26 C35 C36 127.8(3) . .
C34 C35 C36 125.2(3) . .
C9 C10 C21 119.0(3) . .
C9 C10 C11 122.0(3) . .
C21 C10 C11 119.1(3) . .
C8 C7 C20 119.3(3) . .
C8 C7 C6 119.2(3) . .
C20 C7 C6 121.4(3) . .
C2 C1 C6 120.5(3) . .
C2 C1 N1 118.1(3) . .
C6 C1 N1 121.4(3) . .
C37 C36 C41 118.3(3) . .
C37 C36 C35 122.0(3) . .
C41 C36 C35 119.7(3) . .
C7 C20 C21 119.0(3) . .
C7 C20 C19 123.0(3) . .
C21 C20 C19 118.0(3) . .
O1 C34 C35 127.3(3) . .
O1 C34 C33 123.7(3) . .
C35 C34 C33 109.0(3) . .
C3 C2 C1 120.6(3) . .
C3 C2 H2 119.7 . .
C1 C2 H2 119.7 . .
C9 C8 C7 121.5(3) . .
C9 C8 H8 119.2 . .
C7 C8 H8 119.2 . .
C16 C17 C22 119.1(3) . .
C16 C17 C18 122.4(3) . .
C22 C17 C18 118.5(3) . .
C25 C24 C23 110.5(3) . .
C25 C24 H24 124.7 . .
C23 C24 H24 124.7 . .
C3 C4 C5 120.1(3) . .
C3 C4 H4 120.0 . .
C5 C4 H4 120.0 . .
C4 C3 C2 119.6(3) . .
C4 C3 H3 120.2 . .
C2 C3 H3 120.2 . .
C8 C9 C10 121.0(3) . .
C8 C9 H9 119.5 . .
C10 C9 H9 119.5 . .
C13 C22 C17 119.7(3) . .
C13 C22 C21 120.1(3) . .
C17 C22 C21 120.1(3) . .
C19 C18 C17 121.7(3) . .
C19 C18 H18 119.2 . .
C17 C18 H18 119.2 . .
C40 C41 C36 121.2(3) . .
C40 C41 H41 119.4 . .
C36 C41 H41 119.4 . .
N1 C23 C27 112.8(3) . .
N1 C23 C24 101.8(3) . .
C27 C23 C24 113.9(3) . .
N1 C23 H23 109.4 . .
C27 C23 H23 109.4 . .
C24 C23 H23 109.4 . .
C18 C19 C20 121.4(3) . .
C18 C19 H19 119.3 . .
C20 C19 H19 119.3 . .
C4 C5 C6 121.3(3) . .
C4 C5 H5 119.3 . .
C6 C5 H5 119.3 . .
C5 C6 C1 117.8(3) . .
C5 C6 C7 119.6(3) . .
C1 C6 C7 122.5(3) . .
C14 C13 C22 119.2(3) . .
C14 C13 C12 122.0(3) . .
C22 C13 C12 118.8(3) . .
C12 C11 C10 121.1(3) . .
C12 C11 H11 119.4 . .
C10 C11 H11 119.4 . .
C28 C27 C32 119.3(3) . .
C28 C27 C23 120.2(3) . .
C32 C27 C23 120.5(3) . .
C15 C14 C13 120.5(3) . .
C15 C14 H14 119.8 . .
C13 C14 H14 119.8 . .
C25 C33 C34 102.9(3) . .
C25 C33 H33A 111.2 . .
C34 C33 H33A 111.2 . .
C25 C33 H33B 111.2 . .
C34 C33 H33B 111.2 . .
H33A C33 H33B 109.1 . .
C11 C12 C13 121.1(3) . .
C11 C12 H12 119.4 . .
C13 C12 H12 119.4 . .
C38 C37 C36 120.5(3) . .
C38 C37 H37 119.8 . .
C36 C37 H37 119.8 . .
C39 C40 C41 119.7(3) . .
C39 C40 H40 120.1 . .
C41 C40 H40 120.1 . .
C27 C28 C29 120.2(4) . .
C27 C28 H28 119.9 . .
C29 C28 H28 119.9 . .
C14 C15 C16 121.3(3) . .
C14 C15 H15 119.4 . .
C16 C15 H15 119.4 . .
C15 C16 C17 120.2(3) . .
C15 C16 H16 119.9 . .
C17 C16 H16 119.9 . .
C37 C38 C39 120.9(3) . .
C37 C38 H38 119.6 . .
C39 C38 H38 119.6 . .
C31 C32 C27 120.3(4) . .
C31 C32 H32 119.8 . .
C27 C32 H32 119.8 . .
C40 C39 C38 119.4(3) . .
C40 C39 H39 120.3 . .
C38 C39 H39 120.3 . .
C30 C29 C28 119.8(4) . .
C30 C29 H29 120.1 . .
C28 C29 H29 120.1 . .
C30 C31 C32 119.7(4) . .
C30 C31 H31 120.2 . .
C32 C31 H31 120.2 . .
C29 C30 C31 120.7(4) . .
C29 C30 H30 119.7 . .
C31 C30 H30 119.7 . .
Cl2A Cl1A C100 126(4) . .
Cl2A Cl1A C100 83(4) . 2_655
C100 Cl1A C100 44(2) . 2_655
Cl1A Cl2A C100 36(3) . .
Cl1A Cl2A C100 76(3) . 2_655
C100 Cl2A C100 40.5(14) . 2_655
C100 C100 Cl1A 91(3) 2_655 .
C100 C100 Cl2A 73(3) 2_655 .
Cl1A C100 Cl2A 18.1(16) . .
C100 C100 Cl1A 44.8(16) 2_655 2_655
Cl1A C100 Cl1A 136(2) . 2_655
Cl2A C100 Cl1A 118.1(17) . 2_655
C100 C100 Cl2A 66.1(19) 2_655 2_655
Cl1A C100 Cl2A 158(2) . 2_655
Cl2A C100 Cl2A 139.5(14) . 2_655
Cl1A C100 Cl2A 21.4(9) 2_655 2_655

loop_
_geom_bond_atom_site_label_1
_geom_bond_atom_site_label_2
_geom_bond_distance
_geom_bond_site_symmetry_2
O1 C34 1.212(4) .
N1 C26 1.361(4) .
N1 C1 1.426(4) .
N1 C23 1.493(4) .
C25 C24 1.330(5) .
C25 C26 1.454(5) .
C25 C33 1.491(5) .
C21 C10 1.421(5) .
C21 C22 1.425(5) .
C21 C20 1.427(5) .
C26 C35 1.376(5) .
C35 C34 1.471(5) .
C35 C36 1.475(5) .
C10 C9 1.388(5) .
C10 C11 1.434(5) .
C7 C8 1.391(5) .
C7 C20 1.415(5) .
C7 C6 1.492(5) .
C1 C2 1.388(5) .
C1 C6 1.399(5) .
C36 C37 1.393(5) .
C36 C41 1.399(5) .
C20 C19 1.447(5) .
C34 C33 1.543(5) .
C2 C3 1.386(5) .
C2 H2 0.9300 .
C8 C9 1.383(5) .
C8 H8 0.9300 .
C17 C16 1.401(5) .
C17 C22 1.420(5) .
C17 C18 1.434(5) .
C24 C23 1.514(5) .
C24 H24 0.9300 .
C4 C3 1.378(5) .
C4 C5 1.386(5) .
C4 H4 0.9300 .
C3 H3 0.9300 .
C9 H9 0.9300 .
C22 C13 1.417(5) .
C18 C19 1.352(5) .
C18 H18 0.9300 .
C41 C40 1.387(5) .
C41 H41 0.9300 .
C23 C27 1.513(5) .
C23 H23 0.9800 .
C19 H19 0.9300 .
C5 C6 1.399(5) .
C5 H5 0.9300 .
C13 C14 1.396(5) .
C13 C12 1.438(5) .
C11 C12 1.355(5) .
C11 H11 0.9300 .
C27 C28 1.388(5) .
C27 C32 1.393(5) .
C14 C15 1.380(6) .
C14 H14 0.9300 .
C33 H33A 0.9700 .
C33 H33B 0.9700 .
C12 H12 0.9300 .
C37 C38 1.381(5) .
C37 H37 0.9300 .
C40 C39 1.386(5) .
C40 H40 0.9300 .
C28 C29 1.395(6) .
C28 H28 0.9300 .
C15 C16 1.381(5) .
C15 H15 0.9300 .
C16 H16 0.9300 .
C38 C39 1.387(6) .
C38 H38 0.9300 .
C32 C31 1.387(6) .
C32 H32 0.9300 .
C39 H39 0.9300 .
C29 C30 1.374(7) .
C29 H29 0.9300 .
C31 C30 1.385(7) .
C31 H31 0.9300 .
C30 H30 0.9300 .
Cl1A Cl2A 0.64(3) .
Cl1A C100 1.21(3) .
Cl1A C100 1.71(2) 2_655
Cl2A C100 1.67(3) .
Cl2A C100 1.75(3) 2_655
C100 C100 1.19(4) 2_655
